data_4072291
loop_
_publ_author_name
'Oshovsky, Gennady V.'
'Ouali, Armelle'
'Xia, Ning'
'Zablocka, Maria'
'Boer\'e, Ren\'e T.'
'Duhayon, Carine'
'Taillefer, Marc'
'Majoral, Jean Pierre'

_publ_section_title
;
 Thiazolyl Phosphine Ligands for Copper-Catalyzed Arylation and Vinylation
 of Nucleophiles in Organic and Aqueous Media
;
_journal_issue 21
_journal_name_full Organometallics
_journal_page_first 5733
_journal_paper_doi 10.1021/om800728m
_journal_volume 27
_journal_year 2008
_chemical_formula_moiety 'C15 H13 N2 P1 S1'
_chemical_formula_sum 'C15 H13 N2 P S'
_chemical_formula_weight 284.32
_space_group_IT_number 14
_symmetry_cell_setting monoclinic
_symmetry_space_group_name_Hall '-P 2yn'
_symmetry_space_group_name_H-M 'P 1 21/n 1'
_atom_sites_solution_hydrogens geom
_atom_sites_solution_primary direct
_audit_creation_date 06-10-13
_audit_creation_method CRYSTALS_ver_12.84
_cell_angle_alpha 90
_cell_angle_beta 93.680(4)
_cell_angle_gamma 90
_cell_formula_units_Z 4
_cell_length_a 6.0288(4)
_cell_length_b 18.5959(8)
_cell_length_c 12.3146(6)
_cell_measurement_reflns_used 5990
_cell_measurement_temperature 180
_cell_measurement_theta_max 29
_cell_measurement_theta_min 3
_cell_volume 1377.75(13)
_computing_cell_refinement 'CrysAlis RED, (Oxford Diffraction, 2002)'
_computing_data_collection 'Xcalibur, (Oxford Diffraction, 2002)'
_computing_data_reduction 'CrysAlis RED, (Oxford Diffraction, 2002)'
_computing_molecular_graphics 'CAMERON (Watkin et al., 1996)'
_computing_publication_material 'CRYSTALS (Betteridge et al., 2003)'
_computing_structure_refinement 'CRYSTALS (Betteridge et al., 2003)'
_computing_structure_solution 'SIR92 (Altomare et al., 1994)'
_diffrn_ambient_temperature 180
_diffrn_measured_fraction_theta_full 0.999
_diffrn_measured_fraction_theta_max 0.999
_diffrn_measurement_device_type 'Oxford Diffraction XCALIBUR'
_diffrn_measurement_method '\f & \w scans'
_diffrn_radiation_monochromator graphite
_diffrn_radiation_type 'Mo K\a'
_diffrn_radiation_wavelength 0.71073
_diffrn_reflns_av_R_equivalents 0.026
_diffrn_reflns_limit_h_max 8
_diffrn_reflns_limit_h_min -6
_diffrn_reflns_limit_k_max 25
_diffrn_reflns_limit_k_min -25
_diffrn_reflns_limit_l_max 16
_diffrn_reflns_limit_l_min -16
_diffrn_reflns_number 12490
_diffrn_reflns_theta_full 29.003
_diffrn_reflns_theta_max 29.003
_diffrn_reflns_theta_min 3.485
_diffrn_standards_number 0
_exptl_absorpt_coefficient_mu 0.337
_exptl_absorpt_correction_T_max 0.96
_exptl_absorpt_correction_T_min 0.87
_exptl_absorpt_correction_type multi-scan
_exptl_absorpt_process_details
;
[c.f. r.h. blessing, acta cryst. (1995), a51, 33-38]
;
_exptl_crystal_colour colorless
_exptl_crystal_density_diffrn 1.371
_exptl_crystal_description planar
_exptl_crystal_F_000 592
_exptl_crystal_size_max 0.40
_exptl_crystal_size_mid 0.23
_exptl_crystal_size_min 0.12
_refine_diff_density_max 0.23
_refine_diff_density_min -0.23
_refine_ls_extinction_method None
_refine_ls_goodness_of_fit_ref 1.1056
_refine_ls_hydrogen_treatment constr
_refine_ls_matrix_type full
_refine_ls_number_parameters 172
_refine_ls_number_reflns 2642
_refine_ls_number_restraints 0
_refine_ls_R_factor_all 0.0404
_refine_ls_R_factor_gt 0.0286
_refine_ls_shift/su_max 0.000761
_refine_ls_structure_factor_coef F
_refine_ls_weighting_details
;
 Method, part 1, Chebychev polynomial, (Watkin, 1994, Prince, 1982) 
 [weight] = 1.0/[A~0~*T~0~(x)+A~1~*T~1~(x) ... +A~n-1~]*T~n-1~(x)] 
 where A~i~ are the Chebychev coefficients listed below and x= Fcalc/Fmax 
 Method = Robust Weighting (Prince, 1982) 
 W = [weight] * [1-(deltaF/6*sigmaF)^2^]^2^ 
 A~i~ are: 
 3.05 -0.938 1.95 
;
_refine_ls_weighting_scheme calc
_refine_ls_wR_factor_all 0.0362
_refine_ls_wR_factor_gt 0.0327
_refine_ls_wR_factor_ref 0.0327
_reflns_limit_h_max 8
_reflns_limit_h_min -8
_reflns_limit_k_max 25
_reflns_limit_k_min 0
_reflns_limit_l_max 16
_reflns_limit_l_min 0
_reflns_number_gt 2642
_reflns_number_total 3690
_reflns_threshold_expression I>3.0\s(I)
_cod_data_source_file om800728m_si_003.cif
_cod_data_source_block CRYSTALS_cif
_cod_depositor_comments
;
The following automatic conversions were performed:

'_symmetry_cell_setting' value 'Monoclinic' changed to 'monoclinic'
according to /home/saulius/struct/CIF-dictionaries/cif_core.dic
dictionary named 'cif_core.dic' version 2.4.1 from 2010-06-29.

Automatic conversion script
Id: cif_fix_values 1715 2011-07-08 13:25:40Z adriana 
;
_cod_original_sg_symbol_H-M 'P 1 21/n 1 '
_cod_original_formula_sum 'C15 H13 N2 P1 S1'
_cod_database_code 4072291

loop_
_symmetry_equiv_pos_as_xyz
x,y,z
-x,-y,-z
-x+1/2,y+1/2,-z+1/2
x+1/2,-y+1/2,z+1/2

loop_
_atom_site_label
_atom_site_type_symbol
_atom_site_fract_x
_atom_site_fract_y
_atom_site_fract_z
_atom_site_U_iso_or_equiv
_atom_site_occupancy
_atom_site_adp_type
_atom_site_refinement_flags_posn
C1 C 1.0668(2) 0.39086(7) 0.97085(11) 0.0211 1.0000 Uani .
C2 C 0.7366(2) 0.36486(7) 0.89435(11) 0.0223 1.0000 Uani .
C3 C 0.8134(2) 0.29599(7) 0.89805(11) 0.0212 1.0000 Uani .
C4 C 0.8569(2) 0.16104(7) 0.79530(11) 0.0211 1.0000 Uani .
C5 C 1.0057(2) 0.18937(8) 0.72430(11) 0.0258 1.0000 Uani .
C6 C 1.1619(3) 0.14560(9) 0.67850(12) 0.0295 1.0000 Uani .
C7 C 1.1681(3) 0.07234(9) 0.70105(13) 0.0319 1.0000 Uani .
C8 C 1.0163(3) 0.04326(8) 0.76879(13) 0.0320 1.0000 Uani .
C9 C 0.8620(2) 0.08701(7) 0.81592(12) 0.0262 1.0000 Uani .
C10 C 0.5926(2) 0.17013(7) 0.97555(11) 0.0218 1.0000 Uani .
C11 C 0.7354(3) 0.16609(8) 1.06912(12) 0.0292 1.0000 Uani .
C12 C 0.6776(3) 0.12519(9) 1.15773(13) 0.0344 1.0000 Uani .
C13 C 0.4801(3) 0.08742(9) 1.15335(13) 0.0355 1.0000 Uani .
C14 C 0.3371(3) 0.09106(9) 1.06101(15) 0.0371 1.0000 Uani .
C15 C 0.3926(2) 0.13299(8) 0.97313(13) 0.0287 1.0000 Uani .
N1 N 1.2387(2) 0.43037(6) 1.01272(11) 0.0299 1.0000 Uani .
N2 N 0.8753(2) 0.41842(6) 0.93486(9) 0.0225 1.0000 Uani .
P1 P 0.64834(6) 0.219826(18) 0.85138(3) 0.0205 1.0000 Uani .
S1 S 1.08552(6) 0.297789(18) 0.95619(3) 0.0259 1.0000 Uani .
H1 H 1.3570 0.4097 1.0422 0.0365 1.0000 Uiso R
H2 H 1.2198 0.4765 1.0246 0.0366 1.0000 Uiso R
H21 H 0.5881 0.3774 0.8646 0.0277 1.0000 Uiso R
H51 H 0.9997 0.2402 0.7075 0.0312 1.0000 Uiso R
H61 H 1.2675 0.1658 0.6301 0.0365 1.0000 Uiso R
H71 H 1.2811 0.0423 0.6696 0.0386 1.0000 Uiso R
H81 H 1.0188 -0.0075 0.7848 0.0397 1.0000 Uiso R
H91 H 0.7594 0.0661 0.8651 0.0333 1.0000 Uiso R
H111 H 0.8744 0.1912 1.0724 0.0356 1.0000 Uiso R
H121 H 0.7755 0.1234 1.2230 0.0422 1.0000 Uiso R
H131 H 0.4414 0.0592 1.2157 0.0434 1.0000 Uiso R
H141 H 0.1966 0.0645 1.0589 0.0461 1.0000 Uiso R
H151 H 0.2896 0.1369 0.9099 0.0348 1.0000 Uiso R

loop_
_atom_site_aniso_label
_atom_site_aniso_U_11
_atom_site_aniso_U_22
_atom_site_aniso_U_33
_atom_site_aniso_U_23
_atom_site_aniso_U_13
_atom_site_aniso_U_12
C1 0.0262(6) 0.0162(5) 0.0209(6) -0.0011(4) 0.0007(5) 0.0000(5)
C2 0.0255(6) 0.0190(6) 0.0221(6) -0.0002(5) -0.0008(5) 0.0013(5)
C3 0.0222(6) 0.0184(6) 0.0228(6) -0.0022(5) 0.0008(5) -0.0006(5)
C4 0.0241(6) 0.0190(6) 0.0199(6) -0.0037(5) -0.0002(5) -0.0026(5)
C5 0.0333(7) 0.0228(6) 0.0213(6) -0.0031(5) 0.0033(5) -0.0063(5)
C6 0.0313(7) 0.0363(8) 0.0213(7) -0.0065(6) 0.0054(5) -0.0071(6)
C7 0.0330(8) 0.0359(8) 0.0270(7) -0.0077(6) 0.0035(6) 0.0057(6)
C8 0.0411(9) 0.0217(7) 0.0337(8) -0.0022(6) 0.0052(7) 0.0039(6)
C9 0.0301(7) 0.0198(6) 0.0291(7) -0.0012(5) 0.0057(6) -0.0016(5)
C10 0.0247(6) 0.0175(6) 0.0233(6) -0.0012(4) 0.0028(5) 0.0026(5)
C11 0.0331(7) 0.0245(7) 0.0293(7) -0.0006(5) -0.0031(6) 0.0003(6)
C12 0.0501(10) 0.0281(7) 0.0244(7) 0.0010(6) -0.0033(6) 0.0087(7)
C13 0.0485(10) 0.0303(8) 0.0290(8) 0.0060(6) 0.0121(7) 0.0075(7)
C14 0.0343(8) 0.0371(8) 0.0407(9) 0.0095(7) 0.0085(7) -0.0039(7)
C15 0.0256(7) 0.0312(7) 0.0294(7) 0.0030(6) 0.0020(6) -0.0024(6)
N1 0.0289(6) 0.0186(5) 0.0409(7) -0.0039(5) -0.0075(5) 0.0002(5)
N2 0.0272(6) 0.0168(5) 0.0231(5) -0.0008(4) -0.0028(4) 0.0013(4)
P1 0.02209(16) 0.01744(15) 0.02184(16) -0.00070(12) -0.00019(12) -0.00142(12)
S1 0.02270(16) 0.01597(15) 0.0388(2) -0.00420(13) -0.00105(13) 0.00226(12)

loop_
_atom_type_symbol
_atom_type_scat_dispersion_real
_atom_type_scat_dispersion_imag
_atom_type_scat_Cromer_Mann_a1
_atom_type_scat_Cromer_Mann_b1
_atom_type_scat_Cromer_Mann_a2
_atom_type_scat_Cromer_Mann_b2
_atom_type_scat_Cromer_Mann_a3
_atom_type_scat_Cromer_Mann_b3
_atom_type_scat_Cromer_Mann_a4
_atom_type_scat_Cromer_Mann_b4
_atom_type_scat_Cromer_Mann_c
_atom_type_scat_source
C 0.0033 0.0016 2.3100 20.8439 1.0200 10.2075 1.5886 0.5687 0.8650 51.6512 0.2156 'International Tables Vol C 4.2.6.8 and 6.1.1.4'
H 0.0000 0.0000 0.4930 10.5109 0.3229 26.1257 0.1402 3.1424 0.0408 57.7998 0.0030 'International Tables Vol C 4.2.6.8 and 6.1.1.4'
N 0.0061 0.0033 12.2126 0.0057 3.1322 9.8933 2.0125 28.9975 1.1663 0.5826 -11.5290 'International Tables Vol C 4.2.6.8 and 6.1.1.4'
O 0.0106 0.0060 3.0485 13.2771 2.2868 5.7011 1.5463 0.3239 0.8670 32.9089 0.2508 'International Tables Vol C 4.2.6.8 and 6.1.1.4'
S 0.1246 0.1234 6.9053 1.4679 5.2034 22.2151 1.4379 0.2536 1.5863 56.1720 0.8669 'International Tables Vol C 4.2.6.8 and 6.1.1.4'
P 0.1023 0.0942 6.4345 1.9067 4.1791 27.1570 1.7800 0.5260 1.4908 68.1645 1.1149 'International Tables Vol C 4.2.6.8 and 6.1.1.4'

loop_
_geom_angle_atom_site_label_1
_geom_angle_atom_site_label_2
_geom_angle_atom_site_label_3
_geom_angle
_geom_angle_publ_flag
N1 C1 N2 123.69(12) yes
N1 C1 S1 121.85(10) yes
N2 C1 S1 114.43(10) yes
C3 C2 N2 118.18(12) yes
C3 C2 H21 122.8 no
N2 C2 H21 119.1 no
C2 C3 P1 123.25(10) yes
C2 C3 S1 107.69(10) yes
P1 C3 S1 129.04(8) yes
C5 C4 C9 118.51(13) yes
C5 C4 P1 119.65(10) yes
C9 C4 P1 121.71(10) yes
C4 C5 C6 120.81(13) yes
C4 C5 H51 119.1 no
C6 C5 H51 120.1 no
C5 C6 C7 120.17(14) yes
C5 C6 H61 120.6 no
C7 C6 H61 119.2 no
C6 C7 C8 119.45(14) yes
C6 C7 H71 119.4 no
C8 C7 H71 121.2 no
C7 C8 C9 120.52(14) yes
C7 C8 H81 120.2 no
C9 C8 H81 119.3 no
C4 C9 C8 120.49(13) yes
C4 C9 H91 119.9 no
C8 C9 H91 119.6 no
C11 C10 C15 118.68(13) yes
C11 C10 P1 125.36(11) yes
C15 C10 P1 115.95(11) yes
C10 C11 C12 120.29(15) yes
C10 C11 H111 120.0 no
C12 C11 H111 119.7 no
C11 C12 C13 120.39(15) yes
C11 C12 H121 120.0 no
C13 C12 H121 119.6 no
C12 C13 C14 119.83(15) yes
C12 C13 H131 119.7 no
C14 C13 H131 120.5 no
C13 C14 C15 119.87(15) yes
C13 C14 H141 119.3 no
C15 C14 H141 120.8 no
C14 C15 C10 120.92(15) yes
C14 C15 H151 119.6 no
C10 C15 H151 119.5 no
C1 N1 H1 120.7 no
C1 N1 H2 119.5 no
H1 N1 H2 118.3 no
C2 N2 C1 109.92(11) yes
C10 P1 C4 100.37(6) yes
C10 P1 C3 104.87(6) yes
C4 P1 C3 102.15(6) yes
C3 S1 C1 89.77(6) yes

loop_
_geom_bond_atom_site_label_1
_geom_bond_atom_site_label_2
_geom_bond_distance
_geom_bond_publ_flag
C1 N1 1.3460(18) yes
C1 N2 1.3138(18) yes
C1 S1 1.7446(13) yes
C2 C3 1.3617(18) yes
C2 N2 1.3734(17) yes
C2 H21 0.974 no
C3 P1 1.8037(13) yes
C3 S1 1.7475(14) yes
C4 C5 1.3954(19) yes
C4 C9 1.3998(19) yes
C4 P1 1.8341(14) yes
C5 C6 1.391(2) yes
C5 H51 0.968 no
C6 C7 1.390(2) yes
C6 H61 0.975 no
C7 C8 1.387(2) yes
C7 H71 0.980 no
C8 C9 1.391(2) yes
C8 H81 0.964 no
C9 H91 0.974 no
C10 C11 1.395(2) yes
C10 C15 1.388(2) yes
C10 P1 1.8360(14) yes
C11 C12 1.393(2) yes
C11 H111 0.958 no
C12 C13 1.381(3) yes
C12 H121 0.967 no
C13 C14 1.384(3) yes
C13 H131 0.971 no
C14 C15 1.392(2) yes
C14 H141 0.979 no
C15 H151 0.967 no
N1 H1 0.869 no
N1 H2 0.879 no

loop_
_geom_hbond_atom_site_label_D
_geom_hbond_atom_site_label_H
_geom_hbond_atom_site_label_A
_geom_hbond_site_symmetry_A
_geom_hbond_angle_DHA
_geom_hbond_distance_DH
_geom_hbond_distance_HA
_geom_hbond_distance_DA
_geom_hbond_publ_flag
N1 H2 N2 2_767 170 0.88 2.11 2.975(2) yes

loop_
_cod_related_entry_id
_cod_related_entry_database
_cod_related_entry_code
1 ChemSpider 28415050
